data_2217849
loop_
_publ_author_name
'Wang, Zhi-Min'

_publ_section_title
;
 Tetrakis[3-(2-pyridylamino)pyridine-\k<i>N</i>]nickel(II)
 diperchlorate ethanol disolvate
;
_journal_coeditor_code AT2548
_journal_issue 4
_journal_name_full 'Acta Crystallographica Section E'
_journal_page_first m540
_journal_paper_doi 10.1107/S1600536808006569
_journal_volume 64
_journal_year 2008
_chemical_formula_iupac '[Ni (C10 H9 N3)4] (Cl O4)2, 2C2 H6 O'
_chemical_formula_moiety 'C40 H36 N12 Ni 2+, 2(Cl O4 -), 2(C2 H6 O)'
_chemical_formula_sum 'C44 H48 Cl2 N12 Ni O10'
_chemical_formula_weight 1034.55
_chemical_name_systematic
;
Tetrakis[3-(2-pyridylamino)pyridine-\kN]nickel(II) bis(perchlorate) ethanol
disolvate
;
_space_group_IT_number 15
_symmetry_cell_setting monoclinic
_symmetry_space_group_name_Hall '-C 2yc'
_symmetry_space_group_name_H-M 'C 1 2/c 1'
_atom_sites_solution_hydrogens geom
_atom_sites_solution_primary direct
_atom_sites_solution_secondary difmap
_audit_creation_method SHELXL-97
_cell_angle_alpha 90.00
_cell_angle_beta 115.891(9)
_cell_angle_gamma 90.00
_cell_formula_units_Z 4
_cell_length_a 27.767(4)
_cell_length_b 10.7067(14)
_cell_length_c 18.144(2)
_cell_measurement_reflns_used 4315
_cell_measurement_temperature 298(2)
_cell_measurement_theta_max 25.10
_cell_measurement_theta_min 1.63
_cell_volume 4852.7(11)
_computing_cell_refinement 'SAINT (Bruker, 2004)'
_computing_data_collection 'APEX2 (Bruker, 2004)'
_computing_data_reduction 'SAINT (Bruker, 2004)'
_computing_molecular_graphics 'SHELXTL (Sheldrick, 2008)'
_computing_publication_material 'SHELXTL (Sheldrick, 2008)'
_computing_structure_refinement 'SHELXL97 (Sheldrick, 2008)'
_computing_structure_solution 'SHELXS97 (Sheldrick, 2008)'
_diffrn_ambient_temperature 298(2)
_diffrn_measured_fraction_theta_full 0.997
_diffrn_measured_fraction_theta_max 0.997
_diffrn_measurement_device_type 'Bruker APEXII area-detector'
_diffrn_measurement_method '\f and \w'
_diffrn_radiation_monochromator graphite
_diffrn_radiation_source 'fine-focus sealed tube'
_diffrn_radiation_type MoK\a
_diffrn_radiation_wavelength 0.71073
_diffrn_reflns_av_R_equivalents 0.0443
_diffrn_reflns_av_sigmaI/netI 0.0792
_diffrn_reflns_limit_h_max 33
_diffrn_reflns_limit_h_min -33
_diffrn_reflns_limit_k_max 12
_diffrn_reflns_limit_k_min -12
_diffrn_reflns_limit_l_max 21
_diffrn_reflns_limit_l_min -21
_diffrn_reflns_number 11042
_diffrn_reflns_theta_full 25.10
_diffrn_reflns_theta_max 25.10
_diffrn_reflns_theta_min 1.63
_diffrn_standards_interval_count 0
_diffrn_standards_interval_time 0
_diffrn_standards_number 0
_exptl_absorpt_coefficient_mu 0.579
_exptl_absorpt_correction_T_max 0.9080
_exptl_absorpt_correction_T_min 0.8364
_exptl_absorpt_correction_type multi-scan
_exptl_absorpt_process_details '(SADABS; Sheldrick, 2004)'
_exptl_crystal_colour green
_exptl_crystal_density_diffrn 1.416
_exptl_crystal_density_method 'not measured'
_exptl_crystal_description block
_exptl_crystal_F_000 2152
_exptl_crystal_size_max 0.32
_exptl_crystal_size_mid 0.22
_exptl_crystal_size_min 0.17
_refine_diff_density_max 0.352
_refine_diff_density_min -0.364
_refine_ls_extinction_method none
_refine_ls_goodness_of_fit_ref 1.079
_refine_ls_hydrogen_treatment constr
_refine_ls_matrix_type full
_refine_ls_number_parameters 314
_refine_ls_number_reflns 4315
_refine_ls_number_restraints 0
_refine_ls_restrained_S_all 1.079
_refine_ls_R_factor_all 0.0769
_refine_ls_R_factor_gt 0.0479
_refine_ls_shift/su_max 0.084
_refine_ls_shift/su_mean 0.002
_refine_ls_structure_factor_coef Fsqd
_refine_ls_weighting_details 'calc w=1/[\s^2^(Fo^2^)+(0.0501P)^2^+1.1196P] where P=(Fo^2^+2Fc^2^)/3'
_refine_ls_weighting_scheme calc
_refine_ls_wR_factor_gt 0.1215
_refine_ls_wR_factor_ref 0.1341
_reflns_number_gt 2875
_reflns_number_total 4315
_reflns_threshold_expression I>2\s(I)
_cod_data_source_file at2548.cif
_cod_data_source_block I
_cod_original_cell_volume 4852.6(11)
_cod_original_sg_symbol_H-M 'C 2/c'
_cod_database_code 2217849
_cod_database_fobs_code 2217849

loop_
_symmetry_equiv_pos_as_xyz
'x, y, z'
'-x, y, -z+1/2'
'x+1/2, y+1/2, z'
'-x+1/2, y+1/2, -z+1/2'
'-x, -y, -z'
'x, -y, z-1/2'
'-x+1/2, -y+1/2, -z'
'x+1/2, -y+1/2, z-1/2'

loop_
_atom_site_type_symbol
_atom_site_label
_atom_site_fract_x
_atom_site_fract_y
_atom_site_fract_z
_atom_site_U_iso_or_equiv
_atom_site_adp_type
_atom_site_calc_flag
_atom_site_refinement_flags
_atom_site_occupancy
Ni Ni1 0.5000 0.23720(5) 0.7500 0.0397(2) Uani d S 1
N N1 0.54118(10) 0.1032(2) 0.72421(16) 0.0455(6) Uani d . 1
N N2 0.60983(11) -0.1938(3) 0.80972(17) 0.0586(8) Uani d . 1
H H2 0.6337 -0.2349 0.8016 0.070 Uiso calc R 1
N N3 0.56191(11) -0.1786(3) 0.88745(18) 0.0577(7) Uani d . 1
N N4 0.54239(10) 0.3700(2) 0.72509(16) 0.0438(6) Uani d . 1
N N5 0.68140(10) 0.4606(3) 0.79766(17) 0.0550(7) Uani d . 1
H H5B 0.6945 0.3923 0.8237 0.066 Uiso calc R 1
N N6 0.69860(11) 0.6684(3) 0.77848(18) 0.0574(7) Uani d . 1
C C1 0.56303(12) 0.0085(3) 0.77601(19) 0.0456(8) Uani d . 1
H H1 0.5621 0.0104 0.8267 0.055 Uiso calc R 1
C C2 0.58706(13) -0.0930(3) 0.7574(2) 0.0474(8) Uani d . 1
C C3 0.58891(14) -0.0912(3) 0.6822(2) 0.0547(9) Uani d . 1
H H3 0.6051 -0.1566 0.6677 0.066 Uiso calc R 1
C C4 0.56711(14) 0.0061(3) 0.6297(2) 0.0565(9) Uani d . 1
H H4 0.5684 0.0073 0.5794 0.068 Uiso calc R 1
C C5 0.54302(13) 0.1029(3) 0.6514(2) 0.0515(8) Uani d . 1
H H5 0.5279 0.1687 0.6152 0.062 Uiso calc R 1
C C6 0.59913(15) -0.2364(3) 0.8729(2) 0.0544(9) Uani d . 1
C C7 0.62701(16) -0.3403(4) 0.9173(2) 0.0682(11) Uani d . 1
H H7 0.6529 -0.3791 0.9058 0.082 Uiso calc R 1
C C8 0.61504(17) -0.3838(4) 0.9787(2) 0.0757(11) Uani d . 1
H H8 0.6324 -0.4540 1.0089 0.091 Uiso calc R 1
C C9 0.57742(17) -0.3231(4) 0.9951(2) 0.0720(11) Uani d . 1
H H9 0.5692 -0.3502 1.0369 0.086 Uiso calc R 1
C C10 0.55247(15) -0.2224(4) 0.9489(2) 0.0643(10) Uani d . 1
H H10 0.5272 -0.1812 0.9606 0.077 Uiso calc R 1
C C11 0.59564(12) 0.3773(3) 0.76688(19) 0.0437(7) Uani d . 1
H H11 0.6127 0.3229 0.8106 0.052 Uiso calc R 1
C C12 0.62665(12) 0.4614(3) 0.74861(19) 0.0426(7) Uani d . 1
C C13 0.60115(12) 0.5367(3) 0.6812(2) 0.0477(8) Uani d . 1
H H13 0.6208 0.5904 0.6645 0.057 Uiso calc R 1
C C14 0.54629(13) 0.5316(3) 0.6387(2) 0.0525(8) Uani d . 1
H H14 0.5285 0.5841 0.5942 0.063 Uiso calc R 1
C C15 0.51777(13) 0.4489(3) 0.6622(2) 0.0515(8) Uani d . 1
H H15 0.4806 0.4475 0.6339 0.062 Uiso calc R 1
C C16 0.71742(12) 0.5563(3) 0.8097(2) 0.0480(8) Uani d . 1
C C17 0.77153(13) 0.5330(4) 0.8563(2) 0.0653(10) Uani d . 1
H H17 0.7835 0.4542 0.8784 0.078 Uiso calc R 1
C C18 0.80698(16) 0.6289(5) 0.8690(3) 0.0827(13) Uani d . 1
H H18 0.8434 0.6163 0.9007 0.099 Uiso calc R 1
C C19 0.78839(18) 0.7437(4) 0.8349(3) 0.0815(13) Uani d . 1
H H19 0.8118 0.8094 0.8415 0.098 Uiso calc R 1
C C20 0.73503(16) 0.7584(4) 0.7913(3) 0.0701(11) Uani d . 1
H H20 0.7226 0.8366 0.7686 0.084 Uiso calc R 1
Cl Cl1 0.39899(4) 0.22782(8) 0.51603(5) 0.0580(3) Uani d . 1
O O1 0.42456(13) 0.2385(3) 0.60132(16) 0.0903(10) Uani d . 1
O O2 0.43498(15) 0.2706(3) 0.4854(2) 0.1180(13) Uani d . 1
O O3 0.38628(16) 0.1017(3) 0.4956(2) 0.1268(14) Uani d . 1
O O4 0.35263(17) 0.2973(5) 0.4863(4) 0.196(2) Uani d . 1
O O5 0.7269(3) 0.2376(3) 0.8974(3) 0.166(2) Uani d . 1
H H5A 0.7075 0.2571 0.9190 0.249 Uiso calc R 1
C C21 0.7270(3) 0.0252(6) 0.9344(4) 0.143(2) Uani d . 1
H H21A 0.7532 0.0553 0.9863 0.215 Uiso calc R 1
H H21B 0.7396 -0.0506 0.9206 0.215 Uiso calc R 1
H H21C 0.6940 0.0094 0.9378 0.215 Uiso calc R 1
C C22 0.7186(3) 0.1150(6) 0.8741(4) 0.151(3) Uani d . 1
H H22A 0.7416 0.0948 0.8482 0.181 Uiso calc R 1
H H22B 0.6819 0.1068 0.8327 0.181 Uiso calc R 1

loop_
_atom_site_aniso_label
_atom_site_aniso_U_11
_atom_site_aniso_U_22
_atom_site_aniso_U_33
_atom_site_aniso_U_12
_atom_site_aniso_U_13
_atom_site_aniso_U_23
Ni1 0.0470(3) 0.0271(3) 0.0562(4) 0.000 0.0329(3) 0.000
N1 0.0539(16) 0.0367(15) 0.0564(16) 0.0018(12) 0.0340(14) 0.0022(13)
N2 0.070(2) 0.0493(17) 0.0644(19) 0.0226(15) 0.0365(17) 0.0081(15)
N3 0.0660(19) 0.0489(18) 0.0645(19) 0.0046(14) 0.0344(17) 0.0068(15)
N4 0.0470(16) 0.0328(14) 0.0556(16) 0.0043(12) 0.0261(14) 0.0038(13)
N5 0.0428(16) 0.0420(16) 0.071(2) 0.0045(12) 0.0166(15) 0.0154(14)
N6 0.0506(17) 0.0438(18) 0.073(2) -0.0016(14) 0.0221(16) 0.0044(15)
C1 0.057(2) 0.0342(17) 0.0531(19) 0.0017(15) 0.0311(17) 0.0019(16)
C2 0.0508(19) 0.0390(18) 0.058(2) 0.0035(15) 0.0285(17) -0.0007(16)
C3 0.065(2) 0.046(2) 0.064(2) 0.0063(17) 0.0384(19) -0.0056(18)
C4 0.072(2) 0.052(2) 0.059(2) 0.0061(18) 0.041(2) 0.0009(18)
C5 0.063(2) 0.046(2) 0.058(2) 0.0033(16) 0.0376(18) 0.0063(17)
C6 0.061(2) 0.044(2) 0.054(2) 0.0017(17) 0.0212(18) -0.0013(17)
C7 0.079(3) 0.054(2) 0.068(3) 0.017(2) 0.029(2) 0.011(2)
C8 0.086(3) 0.056(3) 0.065(3) 0.003(2) 0.014(2) 0.012(2)
C9 0.075(3) 0.075(3) 0.059(2) -0.012(2) 0.023(2) 0.014(2)
C10 0.061(2) 0.069(3) 0.065(2) -0.0037(19) 0.029(2) 0.006(2)
C11 0.045(2) 0.0372(18) 0.0494(19) 0.0069(14) 0.0213(16) 0.0081(15)
C12 0.0455(18) 0.0325(16) 0.0498(18) 0.0019(13) 0.0208(16) 0.0001(14)
C13 0.051(2) 0.0383(18) 0.054(2) -0.0073(15) 0.0230(17) 0.0052(16)
C14 0.048(2) 0.0414(19) 0.057(2) -0.0002(15) 0.0123(17) 0.0124(16)
C15 0.0446(19) 0.0412(19) 0.063(2) -0.0004(15) 0.0184(17) 0.0032(17)
C16 0.0405(18) 0.047(2) 0.056(2) -0.0021(15) 0.0204(16) -0.0038(16)
C17 0.043(2) 0.061(2) 0.079(3) 0.0068(17) 0.0141(19) 0.003(2)
C18 0.043(2) 0.095(4) 0.101(3) -0.008(2) 0.024(2) -0.006(3)
C19 0.064(3) 0.077(3) 0.096(3) -0.026(2) 0.029(3) -0.005(3)
C20 0.067(3) 0.054(2) 0.078(3) -0.0135(19) 0.022(2) 0.006(2)
Cl1 0.0655(6) 0.0541(6) 0.0529(5) -0.0062(4) 0.0243(5) -0.0040(4)
O1 0.104(2) 0.120(3) 0.0521(16) -0.0282(18) 0.0392(17) -0.0173(15)
O2 0.150(3) 0.146(3) 0.084(2) -0.053(2) 0.076(2) 0.000(2)
O3 0.183(4) 0.082(2) 0.152(3) -0.060(2) 0.106(3) -0.062(2)
O4 0.095(3) 0.162(4) 0.274(6) 0.057(3) 0.026(4) 0.053(4)
O5 0.221(6) 0.067(2) 0.128(4) 0.010(3) 0.001(3) 0.019(2)
C21 0.189(7) 0.092(4) 0.147(6) -0.001(4) 0.072(5) 0.004(4)
C22 0.187(7) 0.080(4) 0.129(5) -0.028(4) 0.017(5) 0.013(4)

loop_
_atom_type_symbol
_atom_type_description
_atom_type_scat_dispersion_real
_atom_type_scat_dispersion_imag
_atom_type_scat_source
C C 0.0033 0.0016 'International Tables Vol C Tables 4.2.6.8 and 6.1.1.4'
H H 0.0000 0.0000 'International Tables Vol C Tables 4.2.6.8 and 6.1.1.4'
N N 0.0061 0.0033 'International Tables Vol C Tables 4.2.6.8 and 6.1.1.4'
O O 0.0106 0.0060 'International Tables Vol C Tables 4.2.6.8 and 6.1.1.4'
Ni Ni 0.3393 1.1124 'International Tables Vol C Tables 4.2.6.8 and 6.1.1.4'
Cl Cl 0.1484 0.1585 'International Tables Vol C Tables 4.2.6.8 and 6.1.1.4'

loop_
_geom_angle_atom_site_label_1
_geom_angle_atom_site_label_2
_geom_angle_atom_site_label_3
_geom_angle_site_symmetry_1
_geom_angle_site_symmetry_3
_geom_angle
N1 Ni1 N1 2_656 . 89.08(14)
N1 Ni1 N4 2_656 . 179.09(11)
N1 Ni1 N4 . . 90.24(10)
N1 Ni1 N4 2_656 2_656 90.24(10)
N1 Ni1 N4 . 2_656 179.09(11)
N4 Ni1 N4 . 2_656 90.44(13)
C1 N1 C5 . . 119.3(3)
C1 N1 Ni1 . . 120.49(19)
C5 N1 Ni1 . . 120.0(2)
C6 N2 C2 . . 128.5(3)
C6 N2 H2 . . 115.7
C2 N2 H2 . . 115.7
C6 N3 C10 . . 117.1(3)
C11 N4 C15 . . 118.2(3)
C11 N4 Ni1 . . 121.5(2)
C15 N4 Ni1 . . 120.2(2)
C16 N5 C12 . . 127.8(3)
C16 N5 H5B . . 116.1
C12 N5 H5B . . 116.1
C16 N6 C20 . . 116.6(3)
N1 C1 C2 . . 122.8(3)
N1 C1 H1 . . 118.6
C2 C1 H1 . . 118.6
C3 C2 C1 . . 117.0(3)
C3 C2 N2 . . 118.7(3)
C1 C2 N2 . . 124.3(3)
C4 C3 C2 . . 120.2(3)
C4 C3 H3 . . 119.9
C2 C3 H3 . . 119.9
C3 C4 C5 . . 119.8(3)
C3 C4 H4 . . 120.1
C5 C4 H4 . . 120.1
N1 C5 C4 . . 120.9(3)
N1 C5 H5 . . 119.6
C4 C5 H5 . . 119.6
N3 C6 N2 . . 118.7(3)
N3 C6 C7 . . 122.8(3)
N2 C6 C7 . . 118.5(3)
C8 C7 C6 . . 118.0(4)
C8 C7 H7 . . 121.0
C6 C7 H7 . . 121.0
C9 C8 C7 . . 119.5(4)
C9 C8 H8 . . 120.3
C7 C8 H8 . . 120.3
C10 C9 C8 . . 118.4(4)
C10 C9 H9 . . 120.8
C8 C9 H9 . . 120.8
N3 C10 C9 . . 124.2(4)
N3 C10 H10 . . 117.9
C9 C10 H10 . . 117.9
N4 C11 C12 . . 123.5(3)
N4 C11 H11 . . 118.2
C12 C11 H11 . . 118.2
C13 C12 C11 . . 117.5(3)
C13 C12 N5 . . 124.7(3)
C11 C12 N5 . . 117.7(3)
C12 C13 C14 . . 119.3(3)
C12 C13 H13 . . 120.4
C14 C13 H13 . . 120.4
C15 C14 C13 . . 120.0(3)
C15 C14 H14 . . 120.0
C13 C14 H14 . . 120.0
N4 C15 C14 . . 121.4(3)
N4 C15 H15 . . 119.3
C14 C15 H15 . . 119.3
N6 C16 N5 . . 118.6(3)
N6 C16 C17 . . 122.7(3)
N5 C16 C17 . . 118.7(3)
C18 C17 C16 . . 118.4(4)
C18 C17 H17 . . 120.8
C16 C17 H17 . . 120.8
C17 C18 C19 . . 119.6(4)
C17 C18 H18 . . 120.2
C19 C18 H18 . . 120.2
C20 C19 C18 . . 118.0(4)
C20 C19 H19 . . 121.0
C18 C19 H19 . . 121.0
N6 C20 C19 . . 124.7(4)
N6 C20 H20 . . 117.7
C19 C20 H20 . . 117.7
O4 Cl1 O1 . . 109.0(3)
O4 Cl1 O3 . . 109.4(3)
O1 Cl1 O3 . . 108.6(2)
O4 Cl1 O2 . . 111.8(3)
O1 Cl1 O2 . . 107.7(2)
O3 Cl1 O2 . . 110.3(2)
C22 O5 H5A . . 109.5
C22 C21 H21A . . 109.5
C22 C21 H21B . . 109.5
H21A C21 H21B . . 109.5
C22 C21 H21C . . 109.5
H21A C21 H21C . . 109.5
H21B C21 H21C . . 109.5
O5 C22 C21 . . 118.1(6)
O5 C22 H22A . . 107.8
C21 C22 H22A . . 107.8
O5 C22 H22B . . 107.8
C21 C22 H22B . . 107.8
H22A C22 H22B . . 107.1

loop_
_geom_bond_atom_site_label_1
_geom_bond_atom_site_label_2
_geom_bond_site_symmetry_2
_geom_bond_distance
Ni1 N1 2_656 2.013(2)
Ni1 N1 . 2.013(2)
Ni1 N4 . 2.019(2)
Ni1 N4 2_656 2.019(2)
N1 C1 . 1.335(4)
N1 C5 . 1.344(4)
N2 C6 . 1.382(4)
N2 C2 . 1.393(4)
N2 H2 . 0.8600
N3 C6 . 1.326(4)
N3 C10 . 1.336(4)
N4 C11 . 1.337(4)
N4 C15 . 1.342(4)
N5 C16 . 1.381(4)
N5 C12 . 1.386(4)
N5 H5B . 0.8600
N6 C16 . 1.332(4)
N6 C20 . 1.342(4)
C1 C2 . 1.392(4)
C1 H1 . 0.9300
C2 C3 . 1.388(4)
C3 C4 . 1.362(5)
C3 H3 . 0.9300
C4 C5 . 1.381(4)
C4 H4 . 0.9300
C5 H5 . 0.9300
C6 C7 . 1.394(5)
C7 C8 . 1.376(5)
C7 H7 . 0.9300
C8 C9 . 1.369(5)
C8 H8 . 0.9300
C9 C10 . 1.356(5)
C9 H9 . 0.9300
C10 H10 . 0.9300
C11 C12 . 1.382(4)
C11 H11 . 0.9300
C12 C13 . 1.375(4)
C13 C14 . 1.375(4)
C13 H13 . 0.9300
C14 C15 . 1.373(4)
C14 H14 . 0.9300
C15 H15 . 0.9300
C16 C17 . 1.388(5)
C17 C18 . 1.371(5)
C17 H17 . 0.9300
C18 C19 . 1.371(6)
C18 H18 . 0.9300
C19 C20 . 1.350(6)
C19 H19 . 0.9300
C20 H20 . 0.9300
Cl1 O4 . 1.377(4)
Cl1 O1 . 1.397(3)
Cl1 O3 . 1.404(3)
Cl1 O2 . 1.415(3)
O5 C22 . 1.368(6)
O5 H5A . 0.8200
C21 C22 . 1.397(7)
C21 H21A . 0.9600
C21 H21B . 0.9600
C21 H21C . 0.9600
C22 H22A . 0.9700
C22 H22B . 0.9700

loop_
_geom_hbond_atom_site_label_D
_geom_hbond_atom_site_label_H
_geom_hbond_atom_site_label_A
_geom_hbond_site_symmetry_A
_geom_hbond_distance_DH
_geom_hbond_distance_HA
_geom_hbond_distance_DA
_geom_hbond_angle_DHA
N5 H5B O5 . 0.86 2.07 2.928(5) 174.0
N2 H2 N6 1_545 0.86 2.27 3.129(4) 176.3

loop_
_geom_torsion_atom_site_label_1
_geom_torsion_atom_site_label_2
_geom_torsion_atom_site_label_3
_geom_torsion_atom_site_label_4
_geom_torsion_site_symmetry_1
_geom_torsion
N1 Ni1 N1 C1 2_656 -48.8(2)
N4 Ni1 N1 C1 . 130.6(2)
N1 Ni1 N1 C5 2_656 125.6(3)
N4 Ni1 N1 C5 . -55.0(3)
N1 Ni1 N4 C11 . -59.8(2)
N4 Ni1 N4 C11 2_656 120.8(3)
N1 Ni1 N4 C15 . 116.0(2)
N4 Ni1 N4 C15 2_656 -63.4(2)
C5 N1 C1 C2 . -1.2(5)
Ni1 N1 C1 C2 . 173.2(2)
N1 C1 C2 C3 . 1.7(5)
N1 C1 C2 N2 . -179.5(3)
C6 N2 C2 C3 . -157.8(3)
C6 N2 C2 C1 . 23.3(6)
C1 C2 C3 C4 . -0.9(5)
N2 C2 C3 C4 . -179.9(3)
C2 C3 C4 C5 . -0.2(5)
C1 N1 C5 C4 . 0.0(5)
Ni1 N1 C5 C4 . -174.4(2)
C3 C4 C5 N1 . 0.6(5)
C10 N3 C6 N2 . 179.8(3)
C10 N3 C6 C7 . 1.5(5)
C2 N2 C6 N3 . 1.4(6)
C2 N2 C6 C7 . 179.8(3)
N3 C6 C7 C8 . -0.1(6)
N2 C6 C7 C8 . -178.4(3)
C6 C7 C8 C9 . -1.2(6)
C7 C8 C9 C10 . 1.0(6)
C6 N3 C10 C9 . -1.8(6)
C8 C9 C10 N3 . 0.5(6)
C15 N4 C11 C12 . -0.2(4)
Ni1 N4 C11 C12 . 175.7(2)
N4 C11 C12 C13 . -3.4(4)
N4 C11 C12 N5 . 179.0(3)
C16 N5 C12 C13 . 25.5(5)
C16 N5 C12 C11 . -157.0(3)
C11 C12 C13 C14 . 4.5(4)
N5 C12 C13 C14 . -178.0(3)
C12 C13 C14 C15 . -2.2(5)
C11 N4 C15 C14 . 2.7(4)
Ni1 N4 C15 C14 . -173.3(2)
C13 C14 C15 N4 . -1.5(5)
C20 N6 C16 N5 . -179.7(3)
C20 N6 C16 C17 . 2.8(5)
C12 N5 C16 N6 . 7.6(5)
C12 N5 C16 C17 . -174.8(3)
N6 C16 C17 C18 . -1.5(5)
N5 C16 C17 C18 . -179.0(3)
C16 C17 C18 C19 . -0.9(6)
C17 C18 C19 C20 . 1.8(7)
C16 N6 C20 C19 . -1.9(6)
C18 C19 C20 N6 . -0.4(7)
